data_7717311
loop_
_publ_author_name
'Sohail, Sunny'
'Ma, Yanping'
'Mahmood, Qaiser'
'Hu, Zexu'
'Wang, Yizhou'
'Liang, Tongling'
'Sun, Wen-Hua'

_publ_section_title
;
 Achieving isopropenyl-enriched polyisoprene: unraveling the role of
 bidentate <i>vs.</i> tridentate iron precatalysts through ligand
 framework design.
;
_journal_issue 48
_journal_name_full 'Dalton transactions (Cambridge, England : 2003)'
_journal_page_first 19325
_journal_page_last 19336
_journal_paper_doi 10.1039/d4dt02659d
_journal_volume 53
_journal_year 2024
_chemical_formula_moiety '2(C45 H45 Fe N9), Cl7 Fe2, 2(C H2 Cl2), 2(Cl)'
_chemical_formula_sum 'C92 H94 Cl13 Fe4 N18'
_chemical_formula_weight 2136.10
_space_group_crystal_system triclinic
_space_group_IT_number 2
_space_group_name_Hall '-P 1'
_space_group_name_H-M_alt 'P -1'
_atom_sites_solution_hydrogens mixed
_atom_sites_solution_primary dual
_audit_creation_date 2024-07-30
_audit_creation_method
;
Olex2 1.5
(compiled 2024.02.16 svn.r378c4104 for OlexSys, GUI svn.r6928)
;
_audit_update_record
;
2024-09-19 deposited with the CCDC.	2024-10-29 downloaded from the CCDC.
;
_cell_angle_alpha 89.086(2)
_cell_angle_beta 70.721(2)
_cell_angle_gamma 85.196(2)
_cell_formula_units_Z 1
_cell_length_a 12.3257(3)
_cell_length_b 13.4312(3)
_cell_length_c 15.1114(3)
_cell_measurement_reflns_used 15437
_cell_measurement_temperature 170.0(6)
_cell_measurement_theta_max 75.2150
_cell_measurement_theta_min 3.2710
_cell_volume 2352.91(10)
_computing_cell_refinement 'CrysAlisPro 1.171.42.96a (Rigaku OD, 2023)'
_computing_data_collection 'CrysAlisPro 1.171.42.96a (Rigaku OD, 2023)'
_computing_data_reduction 'CrysAlisPro 1.171.42.96a (Rigaku OD, 2023)'
_computing_molecular_graphics 'Olex2 1.5 (Dolomanov et al., 2009)'
_computing_publication_material 'Olex2 1.5 (Dolomanov et al., 2009)'
_computing_structure_refinement 'SHELXL 2018/3 (Sheldrick, 2015)'
_computing_structure_solution 'SHELXT 2018/2 (Sheldrick, 2018)'
_diffrn_ambient_environment N~2~
_diffrn_ambient_temperature 170.0(6)
_diffrn_detector 'Hybrid Pixel Array Detector'
_diffrn_detector_area_resol_mean 10.0000
_diffrn_detector_type HyPix
_diffrn_measured_fraction_theta_full 0.999
_diffrn_measured_fraction_theta_max 0.962
_diffrn_measurement_details
;
List of Runs (angles in degrees, time in seconds):

  # Type    Start    End  Width  t~exp~   \w     \q     \k     \f   Frames
#--------------------------------------------------------------------------
  1  \w   -116.00 -44.00   0.50    0.82    --  -46.42 -48.00 -37.00  144
  2  \w    -43.00  -9.00   0.50    0.82    --  -46.42  48.00 109.00   68
  3  \w     33.00 118.00   0.50    0.82    --   46.42  48.00 109.00  170
  4  \w    -10.00  57.00   0.50    0.82    --   46.42 -48.00 -37.00  134
  5  \w   -171.00 -90.00   0.50    6.00    -- -104.50 -48.00 -37.00  162
  6  \w     91.00 173.00   0.50    6.00    --  105.35  48.00 109.00  164
  7  \w     -6.00  27.00   0.50    0.82    --  -46.42  48.00 109.00   66
  8  \w    -61.00 -34.00   0.50    0.82    --  -46.42 -41.00 179.78   54
  9  \w    -19.00  27.00   0.50    0.82    --  -46.42  19.00  60.00   92
 10  \w    -39.00  -4.00   0.50    0.82    --  -46.42  38.00-180.00   70
 11  \w      1.00  26.00   0.50    0.82    --  -46.42  38.00-180.00   50
 12  \w     52.00  80.00   0.50    0.82    --   46.42-125.00-180.00   56
 13  \w     20.00  88.00   0.50    0.82    --   46.42-125.00 -30.00  136
 14  \w    -12.00  30.00   0.50    0.82    --   46.42 -19.00-180.00   84
 15  \w    -63.00 -37.00   0.50    6.00    -- -104.50  61.00-150.00   52
 16  \w   -108.00 -83.00   0.50    6.00    -- -104.50 125.00   0.00   50
 17  \w   -110.00 -76.00   0.50    6.00    -- -104.50 125.00-120.00   68
 18  \w    -69.00 -43.00   0.50    6.00    -- -104.50 125.00-120.00   52
 19  \w   -174.00-102.00   0.50    6.00    -- -104.50 -64.00 -61.34  144
 20  \w    -67.00 -31.00   0.50    6.00    -- -104.50  61.00 -90.00   72
 21  \w   -109.00 -82.00   0.50    6.00    -- -104.50 125.00 -90.00   54
 22  \w    -67.00 -37.00   0.50    6.00    -- -104.50 140.00   8.66   60
 23  \w   -122.00 -95.00   0.50    6.00    -- -104.50 140.00   8.66   54
 24  \w   -123.00 -93.00   0.50    6.00    -- -104.50 140.00-157.52   60
 25  \w    -73.00 -38.00   0.50    6.00    -- -104.50 142.00  98.53   70
 26  \w    -92.00 -66.00   0.50    6.00    -- -104.50  77.00  30.00   52
 27  \w   -173.00-118.00   0.50    6.00    -- -104.50 -30.00-150.00  110
 28  \w    -65.00 -39.00   0.50    6.00    -- -104.50 125.00 -90.00   52
 29  \w   -122.00 -90.00   0.50    6.00    -- -104.50 142.00  98.53   64
 30  \w   -111.00 -37.00   0.50    6.00    -- -104.50 125.00 120.00  148
 31  \w    -62.00 -36.00   0.50    6.00    -- -104.50 125.00   0.00   52
 32  \w   -154.00-127.00   0.50    6.00    -- -104.50 -61.00  16.06   54
 33  \w    -65.00 -31.00   0.50    6.00    -- -104.50  61.00 150.00   68
 34  \w    137.00 162.00   0.50    6.00    --  105.35  30.00-120.00   50
 35  \w    103.00 134.00   0.50    6.00    --  105.35  30.00-120.00   62
 36  \w     33.00  99.00   0.50    6.00    --  105.35 -94.00 -30.00  132
 37  \w    115.00 177.00   0.50    6.00    --  105.35  30.00  30.00  124
 38  \w     41.00 102.00   0.50    6.00    --  105.35-125.00-120.00  122
 39  \w     35.00 103.00   0.50    6.00    --  105.35 -94.00  30.00  136
 40  \w     77.00 104.00   0.50    6.00    --  105.35 -77.00  60.00   54
 41  \w     34.00  71.00   0.50    6.00    --  105.35 -61.00-120.00   74
 42  \w     43.00  80.00   0.50    6.00    --  105.35 -77.00  90.00   74
 43  \w     33.00  68.00   0.50    6.00    --  105.35 -77.00  60.00   70
 44  \w     73.00 106.00   0.50    6.00    --  105.35 -77.00-120.00   66
 45  \w     35.00  66.00   0.50    6.00    --  105.35 -77.00-120.00   62
 46  \w     38.00  83.00   0.50    6.00    --  105.35 -77.00 -30.00   90
 47  \w     99.00 177.00   0.50    6.00    --  105.35  45.00   0.00  156
 48  \w     64.00 104.00   0.50    6.00    --  105.35 -94.00  60.00   80
 49  \w     34.00 109.00   0.50    6.00    --  105.35 -77.00 150.00  150
;
_diffrn_measurement_device 'four-circle diffractometer'
_diffrn_measurement_device_type 'XtaLAB Synergy R, HyPix'
_diffrn_measurement_method '\w scans'
_diffrn_orient_matrix_type 'CrysAlisPro convention (1999,Acta A55,543-557)'
_diffrn_orient_matrix_UB_11 0.0851371000
_diffrn_orient_matrix_UB_12 0.0139762000
_diffrn_orient_matrix_UB_13 0.0530776000
_diffrn_orient_matrix_UB_21 -0.0147253000
_diffrn_orient_matrix_UB_22 -0.1070314000
_diffrn_orient_matrix_UB_23 0.0376961000
_diffrn_orient_matrix_UB_31 0.1009474000
_diffrn_orient_matrix_UB_32 -0.0400010000
_diffrn_orient_matrix_UB_33 -0.0861876000
_diffrn_radiation_monochromator mirror
_diffrn_radiation_probe x-ray
_diffrn_radiation_type 'Cu K\a'
_diffrn_radiation_wavelength 1.54184
_diffrn_reflns_av_R_equivalents 0.0607
_diffrn_reflns_av_unetI/netI 0.0513
_diffrn_reflns_Laue_measured_fraction_full 0.999
_diffrn_reflns_Laue_measured_fraction_max 0.962
_diffrn_reflns_limit_h_max 15
_diffrn_reflns_limit_h_min -15
_diffrn_reflns_limit_k_max 16
_diffrn_reflns_limit_k_min -16
_diffrn_reflns_limit_l_max 18
_diffrn_reflns_limit_l_min -18
_diffrn_reflns_number 32567
_diffrn_reflns_point_group_measured_fraction_full 0.999
_diffrn_reflns_point_group_measured_fraction_max 0.962
_diffrn_reflns_theta_full 67.684
_diffrn_reflns_theta_max 76.529
_diffrn_reflns_theta_min 3.098
_diffrn_source 'Rotating-anode X-ray tube'
_diffrn_source_type 'PhotonJet R (Cu) X-ray Source'
_exptl_absorpt_coefficient_mu 8.694
_exptl_absorpt_correction_T_max 0.509
_exptl_absorpt_correction_T_min 0.341
_exptl_absorpt_correction_type multi-scan
_exptl_absorpt_process_details
;
CrysAlisPro 1.171.42.96a (Rigaku Oxford Diffraction, 2023)
Empirical absorption correction using spherical harmonics,
implemented in SCALE3 ABSPACK scaling algorithm.
;
_exptl_crystal_colour black
_exptl_crystal_colour_primary black
_exptl_crystal_density_diffrn 1.508
_exptl_crystal_description block
_exptl_crystal_F_000 1080
_exptl_crystal_size_max 0.150
_exptl_crystal_size_mid 0.120
_exptl_crystal_size_min 0.080
_refine_diff_density_max 1.203
_refine_diff_density_min -1.274
_refine_diff_density_rms 0.114
_refine_ls_extinction_method none
_refine_ls_goodness_of_fit_ref 1.061
_refine_ls_hydrogen_treatment constr
_refine_ls_matrix_type full
_refine_ls_number_parameters 574
_refine_ls_number_reflns 9496
_refine_ls_number_restraints 0
_refine_ls_restrained_S_all 1.061
_refine_ls_R_factor_all 0.0725
_refine_ls_R_factor_gt 0.0648
_refine_ls_shift/su_max 0.003
_refine_ls_shift/su_mean 0.000
_refine_ls_structure_factor_coef Fsqd
_refine_ls_weighting_details 'w=1/[\s^2^(Fo^2^)+(0.1334P)^2^+1.5046P] where P=(Fo^2^+2Fc^2^)/3'
_refine_ls_weighting_scheme calc
_refine_ls_wR_factor_gt 0.1864
_refine_ls_wR_factor_ref 0.1960
_reflns_Friedel_coverage 0.000
_reflns_number_gt 8162
_reflns_number_total 9496
_reflns_threshold_expression 'I > 2\s(I)'
_cod_data_source_file d4dt02659d2.cif
_cod_data_source_block tx16045c_auto
_cod_depositor_comments 'Adding full bibliography for 7717310--7717311.cif.'
_cod_original_cell_volume 2352.91(9)
_cod_database_code 7717311
_shelx_shelxl_version_number 2018/3
_chemical_oxdiff_formula CHNClFe
_shelx_space_group_comment
;
The symmetry employed for this shelxl refinement is uniquely defined
by the following loop, which should always be used as a source of
symmetry information in preference to the above space-group names.
They are only intended as comments.
;
_olex2_refinement_description
;
1. Fixed Uiso
 At 1.2 times of:
  All C(H) groups, All C(H,H) groups, All N(H) groups
2.a Riding coordinates:
 N3(H3), N6(H6), N9(H9)
2.b Secondary CH2 refined with riding coordinates:
 C8(H8A,H8B), C7(H7A,H7B), C23(H23A,H23B), C6(H6A,H6B), C22(H22A,H22B),
 C21(H21A,H21B), C38(H38A,H38B), C36(H36A,H36B), C46(H46A,H46B), C37(H37A,H37B)
2.c Aromatic/amide H refined with riding coordinates:
 C1(H1), C31(H31), C26(H26), C16(H16), C41(H41), C2(H2), C30(H30), C3(H3A),
 C45(H45), C15(H15), C11(H11), C42(H42), C12(H12), C17(H17), C13(H13), C32(H32),
  C29(H29), C27(H27), C14(H14), C44(H44), C18(H18), C33(H33), C28(H28), C43(H43)
;
_olex2_submission_special_instructions 'No special instructions were received'
_oxdiff_exptl_absorpt_empirical_details
;
Empirical correction (ABSPACK) includes:
- Absorption correction using spherical harmonics
- Frame scaling
;
_oxdiff_exptl_absorpt_empirical_full_max 2.019
_oxdiff_exptl_absorpt_empirical_full_min 0.675

loop_
_space_group_symop_operation_xyz
'x, y, z'
'-x, -y, -z'

loop_
_atom_site_label
_atom_site_type_symbol
_atom_site_fract_x
_atom_site_fract_y
_atom_site_fract_z
_atom_site_U_iso_or_equiv
_atom_site_adp_type
_atom_site_occupancy
_atom_site_site_symmetry_order
_atom_site_calc_flag
_atom_site_refinement_flags_posn
_atom_site_refinement_flags_adp
_atom_site_refinement_flags_occupancy
_atom_site_disorder_assembly
_atom_site_disorder_group
Fe1 Fe 0.65535(4) 0.23815(4) 0.70399(3) 0.02578(15) Uani 1 1 d . . . . .
Fe2 Fe 0.06944(6) 0.57859(5) 0.90855(4) 0.04252(18) Uani 1 1 d . . . . .
Cl1 Cl 0.63302(8) -0.10328(6) 0.67377(6) 0.0414(2) Uani 1 1 d . . . . .
Cl6 Cl 0.70094(10) 0.60926(9) 0.70369(8) 0.0553(3) Uani 1 1 d . . . . .
Cl2 Cl 0.19013(9) 0.49058(9) 0.78636(8) 0.0588(3) Uani 1 1 d . . . . .
Cl3 Cl -0.06609(11) 0.66035(9) 0.86290(10) 0.0629(3) Uani 1 1 d . . . . .
Cl5 Cl 0.17643(13) 0.68206(12) 0.94973(10) 0.0740(4) Uani 1 1 d . . . . .
Cl7 Cl 0.93870(13) 0.60626(12) 0.58209(14) 0.0877(5) Uani 1 1 d . . . . .
N1 N 0.6662(2) 0.3252(2) 0.59548(19) 0.0275(5) Uani 1 1 d . . . . .
N7 N 0.5391(2) 0.3305(2) 0.7937(2) 0.0314(6) Uani 1 1 d . . . . .
N5 N 0.7874(2) 0.1497(2) 0.62803(19) 0.0282(5) Uani 1 1 d . . . . .
N2 N 0.5393(2) 0.1834(2) 0.66021(19) 0.0287(5) Uani 1 1 d . . . . .
N4 N 0.7815(2) 0.2955(2) 0.73609(19) 0.0298(6) Uani 1 1 d . . . . .
N8 N 0.6219(2) 0.1560(2) 0.81710(19) 0.0293(6) Uani 1 1 d . . . . .
N3 N 0.4724(2) 0.1018(2) 0.6978(2) 0.0304(6) Uani 1 1 d . . . . .
H3 H 0.450559 0.072900 0.655338 0.036 Uiso 1 1 d R U . . .
N6 N 0.7863(3) 0.0717(2) 0.5649(2) 0.0331(6) Uani 1 1 d . . . . .
H6 H 0.844102 0.025838 0.556808 0.040 Uiso 1 1 d R U . . .
N9 N 0.6661(3) 0.0561(2) 0.8246(2) 0.0363(6) Uani 1 1 d . . . . .
H9 H 0.615584 0.022535 0.866943 0.044 Uiso 1 1 d R U . . .
C5 C 0.5893(3) 0.3091(2) 0.5518(2) 0.0290(6) Uani 1 1 d . . . . .
C9 C 0.5170(3) 0.2274(2) 0.5904(2) 0.0277(6) Uani 1 1 d . . . . .
C25 C 0.7749(3) 0.1058(3) 0.4790(2) 0.0329(7) Uani 1 1 d . . . . .
C1 C 0.7398(3) 0.3945(3) 0.5601(2) 0.0331(7) Uani 1 1 d . . . . .
H1 H 0.794976 0.406503 0.589350 0.040 Uiso 1 1 calc R U . . .
C4 C 0.5804(3) 0.3621(3) 0.4745(2) 0.0328(7) Uani 1 1 d . . . . .
C40 C 0.7761(3) 0.0441(3) 0.8353(2) 0.0331(7) Uani 1 1 d . . . . .
C20 C 0.8875(3) 0.2467(2) 0.6946(2) 0.0299(6) Uani 1 1 d . . . . .
C31 C 0.4989(3) 0.4226(3) 0.7776(3) 0.0367(7) Uani 1 1 d . . . . .
H31 H 0.521094 0.446197 0.715066 0.044 Uiso 1 1 calc R U . . .
C24 C 0.8879(3) 0.1646(3) 0.6319(2) 0.0319(7) Uani 1 1 d . . . . .
C10 C 0.3793(3) 0.1222(3) 0.7822(2) 0.0335(7) Uani 1 1 d . . . . .
C35 C 0.5061(3) 0.2981(3) 0.8829(2) 0.0347(7) Uani 1 1 d . . . . .
C8 C 0.4307(3) 0.2005(3) 0.5470(2) 0.0331(7) Uani 1 1 d . . . . .
H8A H 0.363798 0.174752 0.595759 0.040 Uiso 1 1 calc R U . . .
H8B H 0.465733 0.147037 0.499366 0.040 Uiso 1 1 calc R U . . .
Cl4 Cl 0.000000 0.500000 1.000000 0.204(3) Uani 1 2 d S . P . .
C26 C 0.8355(3) 0.1841(3) 0.4293(3) 0.0381(8) Uani 1 1 d . . . . .
H26 H 0.884498 0.217695 0.453785 0.046 Uiso 1 1 calc R U . . .
C16 C 0.7734(3) 0.3705(3) 0.7958(3) 0.0367(7) Uani 1 1 d . . . . .
H16 H 0.700299 0.405628 0.825020 0.044 Uiso 1 1 calc R U . . .
C39 C 0.5523(3) 0.1969(3) 0.8944(2) 0.0355(7) Uani 1 1 d . . . . .
C7 C 0.3901(3) 0.2915(3) 0.5011(3) 0.0385(8) Uani 1 1 d . . . . .
H7A H 0.346597 0.341625 0.549979 0.046 Uiso 1 1 calc R U . . .
H7B H 0.337510 0.271284 0.468498 0.046 Uiso 1 1 calc R U . . .
C41 C 0.8180(3) 0.1154(3) 0.8784(2) 0.0361(7) Uani 1 1 d . . . . .
H41 H 0.773432 0.176768 0.900003 0.043 Uiso 1 1 calc R U . . .
C2 C 0.7383(3) 0.4495(3) 0.4823(3) 0.0393(8) Uani 1 1 d . . . . .
H2 H 0.792689 0.497620 0.458278 0.047 Uiso 1 1 calc R U . . .
C19 C 0.9851(3) 0.2694(3) 0.7121(3) 0.0391(8) Uani 1 1 d . . . . .
C23 C 1.0006(3) 0.1071(3) 0.5808(3) 0.0399(8) Uani 1 1 d . . . . .
H23A H 1.000787 0.086753 0.518072 0.048 Uiso 1 1 calc R U . . .
H23B H 1.009347 0.045765 0.615880 0.048 Uiso 1 1 calc R U . . .
C34 C 0.4321(3) 0.3553(4) 0.9583(3) 0.0468(9) Uani 1 1 d . . . . .
C30 C 0.7044(3) 0.0567(3) 0.4414(3) 0.0428(9) Uani 1 1 d . . . . .
H30 H 0.662406 0.003837 0.474571 0.051 Uiso 1 1 calc R U . . .
C3 C 0.6581(3) 0.4346(3) 0.4396(3) 0.0395(8) Uani 1 1 d . . . . .
H3A H 0.655545 0.473144 0.386983 0.047 Uiso 1 1 calc R U . . .
C6 C 0.4923(3) 0.3382(3) 0.4307(3) 0.0403(8) Uani 1 1 d . . . . .
H6A H 0.529063 0.291388 0.377280 0.048 Uiso 1 1 calc R U . . .
H6B H 0.464163 0.400295 0.406152 0.048 Uiso 1 1 calc R U . . .
C45 C 0.8416(4) -0.0465(3) 0.8046(3) 0.0446(9) Uani 1 1 d . . . . .
H45 H 0.813523 -0.095656 0.775143 0.054 Uiso 1 1 calc R U . . .
C15 C 0.3482(3) 0.0445(3) 0.8450(3) 0.0416(8) Uani 1 1 d . . . . .
H15 H 0.391733 -0.018586 0.833388 0.050 Uiso 1 1 calc R U . . .
C11 C 0.3158(3) 0.2149(3) 0.8001(3) 0.0373(7) Uani 1 1 d . . . . .
H11 H 0.336555 0.267760 0.756826 0.045 Uiso 1 1 calc R U . . .
C22 C 1.1018(3) 0.1694(3) 0.5698(3) 0.0440(9) Uani 1 1 d . . . . .
H22A H 1.174955 0.127618 0.541329 0.053 Uiso 1 1 calc R U . . .
H22B H 1.099197 0.225534 0.527114 0.053 Uiso 1 1 calc R U . . .
C42 C 0.9253(3) 0.0967(3) 0.8899(3) 0.0439(9) Uani 1 1 d . . . . .
H42 H 0.954038 0.145543 0.919159 0.053 Uiso 1 1 calc R U . . .
C12 C 0.2212(3) 0.2294(4) 0.8825(3) 0.0475(9) Uani 1 1 d . . . . .
H12 H 0.178515 0.292781 0.895710 0.057 Uiso 1 1 calc R U . . .
C17 C 0.8681(4) 0.3985(3) 0.8163(3) 0.0484(10) Uani 1 1 d . . . . .
H17 H 0.859876 0.452952 0.858041 0.058 Uiso 1 1 calc R U . . .
C13 C 0.1895(4) 0.1520(4) 0.9447(3) 0.0547(11) Uani 1 1 d . . . . .
H13 H 0.124970 0.162063 1.000404 0.066 Uiso 1 1 calc R U . . .
C21 C 1.0990(3) 0.2105(4) 0.6635(3) 0.0476(9) Uani 1 1 d . . . . .
H21A H 1.110660 0.154577 0.703808 0.057 Uiso 1 1 calc R U . . .
H21B H 1.162694 0.254217 0.653613 0.057 Uiso 1 1 calc R U . . .
C32 C 0.4265(4) 0.4842(3) 0.8487(3) 0.0469(9) Uani 1 1 d . . . . .
H32 H 0.399941 0.549302 0.835214 0.056 Uiso 1 1 calc R U . . .
C38 C 0.5168(4) 0.1508(4) 0.9896(3) 0.0487(10) Uani 1 1 d . . . . .
H38A H 0.453528 0.107692 0.995349 0.058 Uiso 1 1 calc R U . . .
H38B H 0.582885 0.108019 0.996588 0.058 Uiso 1 1 calc R U . . .
C29 C 0.6959(4) 0.0858(4) 0.3550(3) 0.0559(12) Uani 1 1 d . . . . .
H29 H 0.648808 0.051455 0.329158 0.067 Uiso 1 1 calc R U . . .
C27 C 0.8233(4) 0.2121(4) 0.3438(3) 0.0490(10) Uani 1 1 d . . . . .
H27 H 0.863331 0.265967 0.310705 0.059 Uiso 1 1 calc R U . . .
C14 C 0.2515(4) 0.0607(4) 0.9257(3) 0.0528(11) Uani 1 1 d . . . . .
H14 H 0.228402 0.007475 0.968102 0.063 Uiso 1 1 calc R U . . .
C44 C 0.9477(4) -0.0642(3) 0.8173(3) 0.0540(11) Uani 1 1 d . . . . .
H44 H 0.991758 -0.126132 0.797170 0.065 Uiso 1 1 calc R U . . .
C18 C 0.9746(4) 0.3468(4) 0.7759(3) 0.0511(10) Uani 1 1 d . . . . .
H18 H 1.039705 0.363579 0.791190 0.061 Uiso 1 1 calc R U . . .
C33 C 0.3932(4) 0.4500(4) 0.9393(3) 0.0542(11) Uani 1 1 d . . . . .
H33 H 0.343463 0.491658 0.988846 0.065 Uiso 1 1 calc R U . . .
C28 C 0.7542(4) 0.1632(4) 0.3062(3) 0.0571(12) Uani 1 1 d . . . . .
H28 H 0.747100 0.182742 0.247523 0.069 Uiso 1 1 calc R U . . .
C36 C 0.3987(5) 0.3117(5) 1.0552(3) 0.0622(13) Uani 1 1 d . . . . .
H36A H 0.395360 0.365071 1.100736 0.075 Uiso 1 1 calc R U . . .
H36B H 0.320368 0.288716 1.071081 0.075 Uiso 1 1 calc R U . . .
C43 C 0.9905(4) 0.0068(4) 0.8589(4) 0.0532(10) Uani 1 1 d . . . . .
H43 H 1.064015 -0.005700 0.866164 0.064 Uiso 1 1 calc R U . . .
C46 C 0.8239(5) 0.6744(4) 0.6704(4) 0.0570(11) Uani 1 1 d . . . . .
H46A H 0.847778 0.685422 0.725691 0.068 Uiso 1 1 calc R U . . .
H46B H 0.806567 0.740556 0.645995 0.068 Uiso 1 1 calc R U . . .
C37 C 0.4778(9) 0.2278(7) 1.0658(4) 0.116(4) Uani 1 1 d . . . . .
H37A H 0.439507 0.194023 1.125376 0.139 Uiso 1 1 calc R U . . .
H37B H 0.546959 0.255431 1.071922 0.139 Uiso 1 1 calc R U . . .

loop_
_atom_site_aniso_label
_atom_site_aniso_U_11
_atom_site_aniso_U_22
_atom_site_aniso_U_33
_atom_site_aniso_U_23
_atom_site_aniso_U_13
_atom_site_aniso_U_12
Fe1 0.0259(3) 0.0265(3) 0.0235(3) -0.00235(18) -0.00641(19) -0.00028(18)
Fe2 0.0458(4) 0.0462(4) 0.0292(3) 0.0058(2) -0.0044(2) -0.0028(3)
Cl1 0.0517(5) 0.0294(4) 0.0430(5) -0.0028(3) -0.0158(4) -0.0020(3)
Cl6 0.0622(6) 0.0558(6) 0.0456(5) -0.0040(4) -0.0153(5) -0.0021(5)
Cl2 0.0460(5) 0.0681(7) 0.0508(6) -0.0157(5) 0.0032(4) -0.0167(5)
Cl3 0.0676(7) 0.0550(6) 0.0735(8) 0.0039(5) -0.0351(6) 0.0027(5)
Cl5 0.0761(8) 0.0828(9) 0.0684(8) -0.0290(7) -0.0307(7) -0.0019(7)
Cl7 0.0586(7) 0.0734(9) 0.1097(12) 0.0042(8) -0.0016(8) 0.0056(6)
N1 0.0259(12) 0.0283(13) 0.0261(13) -0.0027(10) -0.0059(10) -0.0004(10)
N7 0.0286(13) 0.0343(14) 0.0306(14) -0.0043(11) -0.0094(11) 0.0004(11)
N5 0.0291(13) 0.0278(13) 0.0266(13) -0.0044(10) -0.0078(10) -0.0021(10)
N2 0.0289(13) 0.0275(13) 0.0257(13) -0.0026(10) -0.0044(10) 0.0007(10)
N4 0.0307(13) 0.0299(13) 0.0281(13) -0.0034(11) -0.0089(11) -0.0004(11)
N8 0.0319(13) 0.0307(13) 0.0273(13) -0.0009(10) -0.0121(11) -0.0036(11)
N3 0.0315(13) 0.0305(13) 0.0288(13) -0.0001(11) -0.0084(11) -0.0069(11)
N6 0.0345(14) 0.0293(14) 0.0326(14) -0.0104(11) -0.0079(12) 0.0030(11)
N9 0.0426(16) 0.0310(14) 0.0354(15) 0.0038(12) -0.0129(13) -0.0036(12)
C5 0.0253(14) 0.0311(15) 0.0274(15) -0.0029(12) -0.0053(12) 0.0015(12)
C9 0.0261(14) 0.0277(14) 0.0273(15) -0.0017(12) -0.0066(12) 0.0003(11)
C25 0.0300(16) 0.0351(17) 0.0291(16) -0.0092(13) -0.0048(13) 0.0032(13)
C1 0.0300(16) 0.0328(16) 0.0340(17) 0.0008(13) -0.0075(13) -0.0019(13)
C4 0.0331(16) 0.0331(16) 0.0284(16) 0.0008(13) -0.0055(13) -0.0004(13)
C40 0.0366(17) 0.0354(17) 0.0257(15) 0.0046(13) -0.0090(13) 0.0000(13)
C20 0.0279(15) 0.0321(16) 0.0300(16) -0.0001(13) -0.0093(13) -0.0042(12)
C31 0.0358(17) 0.0338(17) 0.0396(19) -0.0060(14) -0.0130(15) 0.0053(14)
C24 0.0306(16) 0.0309(16) 0.0309(16) -0.0006(13) -0.0062(13) 0.0003(12)
C10 0.0297(15) 0.0420(18) 0.0298(16) 0.0015(14) -0.0101(13) -0.0082(13)
C35 0.0319(16) 0.0434(19) 0.0285(16) -0.0069(14) -0.0097(13) -0.0012(14)
C8 0.0336(16) 0.0337(16) 0.0339(17) 0.0001(13) -0.0136(14) -0.0025(13)
Cl4 0.182(5) 0.222(6) 0.165(4) 0.067(4) -0.009(4) 0.015(4)
C26 0.0325(17) 0.045(2) 0.0314(17) -0.0083(15) -0.0038(14) -0.0003(14)
C16 0.0381(18) 0.0373(18) 0.0350(18) -0.0107(14) -0.0121(14) -0.0028(14)
C39 0.0345(17) 0.0418(18) 0.0311(17) -0.0016(14) -0.0114(14) -0.0051(14)
C7 0.0365(18) 0.0402(19) 0.0425(19) 0.0036(15) -0.0184(15) -0.0026(14)
C41 0.0389(18) 0.0354(17) 0.0317(17) 0.0039(14) -0.0096(14) 0.0002(14)
C2 0.0384(18) 0.0340(17) 0.0395(19) 0.0047(15) -0.0037(15) -0.0082(14)
C19 0.0334(17) 0.043(2) 0.0386(19) -0.0006(15) -0.0087(15) -0.0051(15)
C23 0.0293(17) 0.0385(18) 0.048(2) -0.0066(16) -0.0080(15) -0.0009(14)
C34 0.0383(19) 0.064(3) 0.0342(19) -0.0150(18) -0.0082(15) 0.0064(18)
C30 0.0380(19) 0.048(2) 0.043(2) -0.0153(17) -0.0147(16) -0.0004(16)
C3 0.0394(19) 0.0393(19) 0.0366(18) 0.0085(15) -0.0086(15) -0.0031(15)
C6 0.0419(19) 0.044(2) 0.0348(18) 0.0073(15) -0.0133(15) -0.0016(16)
C45 0.050(2) 0.0378(19) 0.040(2) -0.0013(15) -0.0073(17) 0.0010(16)
C15 0.043(2) 0.049(2) 0.0362(19) 0.0101(16) -0.0162(16) -0.0138(16)
C11 0.0330(17) 0.0427(19) 0.0350(18) 0.0005(15) -0.0092(14) -0.0040(14)
C22 0.0279(17) 0.049(2) 0.050(2) -0.0061(17) -0.0051(15) -0.0035(15)
C42 0.041(2) 0.048(2) 0.044(2) 0.0091(17) -0.0139(16) -0.0084(16)
C12 0.0360(19) 0.061(3) 0.041(2) -0.0091(18) -0.0063(16) -0.0033(17)
C17 0.049(2) 0.047(2) 0.051(2) -0.0143(18) -0.0190(19) -0.0049(18)
C13 0.041(2) 0.083(3) 0.035(2) 0.001(2) -0.0038(17) -0.012(2)
C21 0.0267(17) 0.058(2) 0.056(2) -0.0062(19) -0.0114(16) -0.0022(16)
C32 0.042(2) 0.043(2) 0.052(2) -0.0127(18) -0.0144(18) 0.0108(16)
C38 0.057(2) 0.059(2) 0.0275(18) 0.0049(17) -0.0114(17) -0.0052(19)
C29 0.054(2) 0.069(3) 0.048(2) -0.023(2) -0.023(2) 0.006(2)
C27 0.049(2) 0.056(2) 0.0314(19) -0.0023(17) -0.0001(16) 0.0053(18)
C14 0.051(2) 0.073(3) 0.037(2) 0.018(2) -0.0146(18) -0.025(2)
C44 0.046(2) 0.047(2) 0.060(3) 0.002(2) -0.008(2) 0.0097(18)
C18 0.039(2) 0.060(3) 0.057(3) -0.015(2) -0.0181(18) -0.0110(18)
C33 0.048(2) 0.062(3) 0.046(2) -0.023(2) -0.0109(19) 0.018(2)
C28 0.062(3) 0.075(3) 0.033(2) -0.011(2) -0.0158(19) 0.008(2)
C36 0.057(3) 0.089(4) 0.029(2) -0.011(2) -0.0025(18) 0.010(2)
C43 0.037(2) 0.057(3) 0.063(3) 0.007(2) -0.0149(19) 0.0019(18)
C46 0.067(3) 0.052(3) 0.056(3) -0.001(2) -0.025(2) -0.006(2)
C37 0.169(8) 0.109(6) 0.035(3) 0.004(3) 0.000(4) 0.048(6)

loop_
_atom_type_symbol
_atom_type_description
_atom_type_scat_dispersion_real
_atom_type_scat_dispersion_imag
_atom_type_scat_source
C C 0.0181 0.0091 'International Tables Vol C Tables 4.2.6.8 and 6.1.1.4'
H H 0.0000 0.0000 'International Tables Vol C Tables 4.2.6.8 and 6.1.1.4'
Cl Cl 0.3639 0.7018 'International Tables Vol C Tables 4.2.6.8 and 6.1.1.4'
Fe Fe -1.1336 3.1974 'International Tables Vol C Tables 4.2.6.8 and 6.1.1.4'
N N 0.0311 0.0180 'International Tables Vol C Tables 4.2.6.8 and 6.1.1.4'

loop_
_geom_angle_atom_site_label_1
_geom_angle_atom_site_label_2
_geom_angle_atom_site_label_3
_geom_angle
_geom_angle_site_symmetry_1
_geom_angle_site_symmetry_3
_geom_angle_publ_flag
N1 Fe1 N7 93.84(12) . . ?
N1 Fe1 N4 95.21(12) . . ?
N7 Fe1 N4 90.78(12) . . ?
N5 Fe1 N1 90.95(11) . . ?
N5 Fe1 N7 170.24(12) . . ?
N5 Fe1 N4 80.32(11) . . ?
N2 Fe1 N1 80.51(11) . . ?
N2 Fe1 N7 92.61(11) . . ?
N2 Fe1 N5 96.56(11) . . ?
N2 Fe1 N4 174.71(11) . . ?
N2 Fe1 N8 94.43(12) . . ?
N8 Fe1 N1 172.25(11) . . ?
N8 Fe1 N7 80.45(12) . . ?
N8 Fe1 N5 95.49(12) . . ?
N8 Fe1 N4 90.13(12) . . ?
Cl3 Fe2 Cl2 108.24(6) . . ?
Cl3 Fe2 Cl5 111.81(6) . . ?
Cl5 Fe2 Cl2 105.66(5) . . ?
Cl4 Fe2 Cl2 111.23(5) . . ?
Cl4 Fe2 Cl3 107.14(5) . . ?
Cl4 Fe2 Cl5 112.72(5) . . ?
C5 N1 Fe1 114.0(2) . . ?
C1 N1 Fe1 128.4(2) . . ?
C1 N1 C5 117.6(3) . . ?
C31 N7 Fe1 127.9(3) . . ?
C31 N7 C35 117.9(3) . . ?
C35 N7 Fe1 113.8(2) . . ?
N6 N5 Fe1 127.3(2) . . ?
C24 N5 Fe1 117.5(2) . . ?
C24 N5 N6 115.1(3) . . ?
N3 N2 Fe1 127.8(2) . . ?
C9 N2 Fe1 117.3(2) . . ?
C9 N2 N3 114.8(3) . . ?
C20 N4 Fe1 113.8(2) . . ?
C16 N4 Fe1 128.3(2) . . ?
C16 N4 C20 117.8(3) . . ?
N9 N8 Fe1 127.5(2) . . ?
C39 N8 Fe1 116.9(2) . . ?
C39 N8 N9 115.6(3) . . ?
N2 N3 H3 111.9 . . ?
C10 N3 N2 115.7(3) . . ?
C10 N3 H3 111.9 . . ?
N5 N6 H6 112.3 . . ?
C25 N6 N5 114.4(3) . . ?
C25 N6 H6 112.5 . . ?
N8 N9 H9 111.8 . . ?
C40 N9 N8 116.3(3) . . ?
C40 N9 H9 111.7 . . ?
N1 C5 C9 114.5(3) . . ?
N1 C5 C4 124.1(3) . . ?
C4 C5 C9 121.4(3) . . ?
N2 C9 C5 113.5(3) . . ?
N2 C9 C8 126.7(3) . . ?
C5 C9 C8 119.7(3) . . ?
C26 C25 N6 122.1(3) . . ?
C30 C25 N6 118.4(3) . . ?
C30 C25 C26 119.4(4) . . ?
N1 C1 H1 118.9 . . ?
N1 C1 C2 122.1(3) . . ?
C2 C1 H1 118.9 . . ?
C5 C4 C3 116.9(3) . . ?
C5 C4 C6 120.0(3) . . ?
C3 C4 C6 123.1(3) . . ?
C41 C40 N9 123.1(3) . . ?
C41 C40 C45 119.7(4) . . ?
C45 C40 N9 117.1(3) . . ?
N4 C20 C24 114.1(3) . . ?
N4 C20 C19 123.5(3) . . ?
C19 C20 C24 122.4(3) . . ?
N7 C31 H31 118.8 . . ?
N7 C31 C32 122.4(4) . . ?
C32 C31 H31 118.8 . . ?
N5 C24 C20 114.2(3) . . ?
N5 C24 C23 127.2(3) . . ?
C20 C24 C23 118.6(3) . . ?
C15 C10 N3 117.8(3) . . ?
C15 C10 C11 120.4(3) . . ?
C11 C10 N3 121.8(3) . . ?
N7 C35 C39 114.6(3) . . ?
N7 C35 C34 123.2(4) . . ?
C34 C35 C39 122.3(4) . . ?
C9 C8 H8A 109.6 . . ?
C9 C8 H8B 109.6 . . ?
C9 C8 C7 110.5(3) . . ?
H8A C8 H8B 108.1 . . ?
C7 C8 H8A 109.6 . . ?
C7 C8 H8B 109.6 . . ?
Fe2 Cl4 Fe2 180.0 2_567 . ?
C25 C26 H26 120.3 . . ?
C27 C26 C25 119.3(4) . . ?
C27 C26 H26 120.3 . . ?
N4 C16 H16 118.9 . . ?
N4 C16 C17 122.1(3) . . ?
C17 C16 H16 118.9 . . ?
N8 C39 C35 113.8(3) . . ?
N8 C39 C38 126.7(4) . . ?
C35 C39 C38 119.5(3) . . ?
C8 C7 H7A 109.4 . . ?
C8 C7 H7B 109.4 . . ?
C8 C7 C6 111.0(3) . . ?
H7A C7 H7B 108.0 . . ?
C6 C7 H7A 109.4 . . ?
C6 C7 H7B 109.4 . . ?
C40 C41 H41 120.0 . . ?
C40 C41 C42 119.9(3) . . ?
C42 C41 H41 120.0 . . ?
C1 C2 H2 120.0 . . ?
C3 C2 C1 120.0(3) . . ?
C3 C2 H2 120.0 . . ?
C20 C19 C21 119.9(4) . . ?
C20 C19 C18 117.9(3) . . ?
C18 C19 C21 122.2(4) . . ?
C24 C23 H23A 109.4 . . ?
C24 C23 H23B 109.4 . . ?
C24 C23 C22 111.3(3) . . ?
H23A C23 H23B 108.0 . . ?
C22 C23 H23A 109.4 . . ?
C22 C23 H23B 109.4 . . ?
C35 C34 C36 119.2(4) . . ?
C33 C34 C35 117.3(4) . . ?
C33 C34 C36 123.5(4) . . ?
C25 C30 H30 120.2 . . ?
C29 C30 C25 119.5(4) . . ?
C29 C30 H30 120.2 . . ?
C4 C3 H3A 120.3 . . ?
C2 C3 C4 119.3(3) . . ?
C2 C3 H3A 120.3 . . ?
C4 C6 C7 111.8(3) . . ?
C4 C6 H6A 109.3 . . ?
C4 C6 H6B 109.3 . . ?
C7 C6 H6A 109.3 . . ?
C7 C6 H6B 109.3 . . ?
H6A C6 H6B 107.9 . . ?
C40 C45 H45 120.2 . . ?
C44 C45 C40 119.6(4) . . ?
C44 C45 H45 120.2 . . ?
C10 C15 H15 120.6 . . ?
C10 C15 C14 118.8(4) . . ?
C14 C15 H15 120.6 . . ?
C10 C11 H11 120.3 . . ?
C10 C11 C12 119.4(4) . . ?
C12 C11 H11 120.3 . . ?
C23 C22 H22A 109.3 . . ?
C23 C22 H22B 109.3 . . ?
H22A C22 H22B 108.0 . . ?
C21 C22 C23 111.4(3) . . ?
C21 C22 H22A 109.3 . . ?
C21 C22 H22B 109.3 . . ?
C41 C42 H42 119.9 . . ?
C43 C42 C41 120.2(4) . . ?
C43 C42 H42 119.9 . . ?
C11 C12 H12 119.8 . . ?
C13 C12 C11 120.4(4) . . ?
C13 C12 H12 119.8 . . ?
C16 C17 H17 120.2 . . ?
C18 C17 C16 119.6(4) . . ?
C18 C17 H17 120.2 . . ?
C12 C13 H13 120.1 . . ?
C14 C13 C12 119.7(4) . . ?
C14 C13 H13 120.1 . . ?
C19 C21 C22 110.8(3) . . ?
C19 C21 H21A 109.5 . . ?
C19 C21 H21B 109.5 . . ?
C22 C21 H21A 109.5 . . ?
C22 C21 H21B 109.5 . . ?
H21A C21 H21B 108.1 . . ?
C31 C32 H32 120.5 . . ?
C33 C32 C31 119.1(4) . . ?
C33 C32 H32 120.5 . . ?
C39 C38 H38A 109.2 . . ?
C39 C38 H38B 109.2 . . ?
H38A C38 H38B 107.9 . . ?
C37 C38 C39 111.9(4) . . ?
C37 C38 H38A 109.2 . . ?
C37 C38 H38B 109.2 . . ?
C30 C29 H29 119.3 . . ?
C28 C29 C30 121.4(4) . . ?
C28 C29 H29 119.3 . . ?
C26 C27 H27 119.3 . . ?
C28 C27 C26 121.4(4) . . ?
C28 C27 H27 119.3 . . ?
C15 C14 H14 119.3 . . ?
C13 C14 C15 121.3(4) . . ?
C13 C14 H14 119.3 . . ?
C45 C44 H44 119.5 . . ?
C43 C44 C45 121.0(4) . . ?
C43 C44 H44 119.5 . . ?
C19 C18 H18 120.5 . . ?
C17 C18 C19 119.0(4) . . ?
C17 C18 H18 120.5 . . ?
C34 C33 H33 119.9 . . ?
C32 C33 C34 120.2(4) . . ?
C32 C33 H33 119.9 . . ?
C29 C28 C27 118.9(4) . . ?
C29 C28 H28 120.5 . . ?
C27 C28 H28 120.5 . . ?
C34 C36 H36A 108.7 . . ?
C34 C36 H36B 108.7 . . ?
H36A C36 H36B 107.6 . . ?
C37 C36 C34 114.1(4) . . ?
C37 C36 H36A 108.7 . . ?
C37 C36 H36B 108.7 . . ?
C42 C43 H43 120.2 . . ?
C44 C43 C42 119.6(4) . . ?
C44 C43 H43 120.2 . . ?
Cl6 C46 Cl7 110.5(3) . . ?
Cl6 C46 H46A 109.6 . . ?
Cl6 C46 H46B 109.6 . . ?
Cl7 C46 H46A 109.6 . . ?
Cl7 C46 H46B 109.6 . . ?
H46A C46 H46B 108.1 . . ?
C38 C37 H37A 108.0 . . ?
C38 C37 H37B 108.0 . . ?
C36 C37 C38 117.0(6) . . ?
C36 C37 H37A 108.0 . . ?
C36 C37 H37B 108.0 . . ?
H37A C37 H37B 107.3 . . ?

loop_
_geom_bond_atom_site_label_1
_geom_bond_atom_site_label_2
_geom_bond_distance
_geom_bond_site_symmetry_2
_geom_bond_publ_flag
Fe1 N1 1.974(3) . ?
Fe1 N7 1.975(3) . ?
Fe1 N5 1.965(3) . ?
Fe1 N2 1.959(3) . ?
Fe1 N4 1.989(3) . ?
Fe1 N8 1.965(3) . ?
Fe2 Cl2 2.2317(12) . ?
Fe2 Cl3 2.2140(13) . ?
Fe2 Cl5 2.2212(15) . ?
Fe2 Cl4 1.7551(6) . ?
Cl6 C46 1.738(5) . ?
Cl7 C46 1.788(5) . ?
N1 C5 1.354(4) . ?
N1 C1 1.334(5) . ?
N7 C31 1.342(5) . ?
N7 C35 1.350(5) . ?
N5 N6 1.432(4) . ?
N5 C24 1.292(5) . ?
N2 N3 1.424(4) . ?
N2 C9 1.297(4) . ?
N4 C20 1.363(4) . ?
N4 C16 1.338(4) . ?
N8 N9 1.422(4) . ?
N8 C39 1.297(5) . ?
N3 H3 0.8799 . ?
N3 C10 1.418(4) . ?
N6 H6 0.8799 . ?
N6 C25 1.416(5) . ?
N9 H9 0.8802 . ?
N9 C40 1.414(5) . ?
C5 C9 1.462(5) . ?
C5 C4 1.389(5) . ?
C9 C8 1.492(5) . ?
C25 C26 1.401(5) . ?
C25 C30 1.396(5) . ?
C1 H1 0.9500 . ?
C1 C2 1.384(5) . ?
C4 C3 1.396(5) . ?
C4 C6 1.502(5) . ?
C40 C41 1.390(5) . ?
C40 C45 1.398(5) . ?
C20 C24 1.464(5) . ?
C20 C19 1.372(5) . ?
C31 H31 0.9500 . ?
C31 C32 1.381(5) . ?
C24 C23 1.501(5) . ?
C10 C15 1.390(5) . ?
C10 C11 1.395(5) . ?
C35 C39 1.459(5) . ?
C35 C34 1.395(5) . ?
C8 H8A 0.9900 . ?
C8 H8B 0.9900 . ?
C8 C7 1.525(5) . ?
C26 H26 0.9500 . ?
C26 C27 1.392(6) . ?
C16 H16 0.9500 . ?
C16 C17 1.384(6) . ?
C39 C38 1.499(5) . ?
C7 H7A 0.9900 . ?
C7 H7B 0.9900 . ?
C7 C6 1.530(5) . ?
C41 H41 0.9500 . ?
C41 C42 1.392(6) . ?
C2 H2 0.9500 . ?
C2 C3 1.376(6) . ?
C19 C21 1.513(5) . ?
C19 C18 1.398(6) . ?
C23 H23A 0.9900 . ?
C23 H23B 0.9900 . ?
C23 C22 1.522(5) . ?
C34 C33 1.381(7) . ?
C34 C36 1.507(6) . ?
C30 H30 0.9500 . ?
C30 C29 1.391(6) . ?
C3 H3A 0.9500 . ?
C6 H6A 0.9900 . ?
C6 H6B 0.9900 . ?
C45 H45 0.9500 . ?
C45 C44 1.385(7) . ?
C15 H15 0.9500 . ?
C15 C14 1.400(6) . ?
C11 H11 0.9500 . ?
C11 C12 1.399(5) . ?
C22 H22A 0.9900 . ?
C22 H22B 0.9900 . ?
C22 C21 1.516(6) . ?
C42 H42 0.9500 . ?
C42 C43 1.389(6) . ?
C12 H12 0.9500 . ?
C12 C13 1.383(7) . ?
C17 H17 0.9500 . ?
C17 C18 1.383(6) . ?
C13 H13 0.9500 . ?
C13 C14 1.371(8) . ?
C21 H21A 0.9900 . ?
C21 H21B 0.9900 . ?
C32 H32 0.9500 . ?
C32 C33 1.377(7) . ?
C38 H38A 0.9900 . ?
C38 H38B 0.9900 . ?
C38 C37 1.489(8) . ?
C29 H29 0.9500 . ?
C29 C28 1.376(8) . ?
C27 H27 0.9500 . ?
C27 C28 1.380(7) . ?
C14 H14 0.9500 . ?
C44 H44 0.9500 . ?
C44 C43 1.379(7) . ?
C18 H18 0.9500 . ?
C33 H33 0.9500 . ?
C28 H28 0.9500 . ?
C36 H36A 0.9900 . ?
C36 H36B 0.9900 . ?
C36 C37 1.470(9) . ?
C43 H43 0.9500 . ?
C46 H46A 0.9900 . ?
C46 H46B 0.9900 . ?
C37 H37A 0.9900 . ?
C37 H37B 0.9900 . ?

loop_
_geom_torsion_atom_site_label_1
_geom_torsion_atom_site_label_2
_geom_torsion_atom_site_label_3
_geom_torsion_atom_site_label_4
_geom_torsion
_geom_torsion_site_symmetry_1
_geom_torsion_site_symmetry_2
_geom_torsion_site_symmetry_3
_geom_torsion_site_symmetry_4
_geom_torsion_publ_flag
Fe1 N1 C5 C9 -2.8(3) . . . . ?
Fe1 N1 C5 C4 179.4(3) . . . . ?
Fe1 N1 C1 C2 179.1(3) . . . . ?
Fe1 N7 C31 C32 -172.9(3) . . . . ?
Fe1 N7 C35 C39 -6.5(4) . . . . ?
Fe1 N7 C35 C34 174.6(3) . . . . ?
Fe1 N5 N6 C25 74.8(3) . . . . ?
Fe1 N5 C24 C20 0.5(4) . . . . ?
Fe1 N5 C24 C23 179.8(3) . . . . ?
Fe1 N2 N3 C10 76.1(3) . . . . ?
Fe1 N2 C9 C5 3.5(3) . . . . ?
Fe1 N2 C9 C8 -178.5(2) . . . . ?
Fe1 N4 C20 C24 2.4(4) . . . . ?
Fe1 N4 C20 C19 -175.4(3) . . . . ?
Fe1 N4 C16 C17 175.5(3) . . . . ?
Fe1 N8 N9 C40 83.1(3) . . . . ?
Fe1 N8 C39 C35 2.4(4) . . . . ?
Fe1 N8 C39 C38 -177.9(3) . . . . ?
N1 C5 C9 N2 -0.3(4) . . . . ?
N1 C5 C9 C8 -178.5(3) . . . . ?
N1 C5 C4 C3 1.4(5) . . . . ?
N1 C5 C4 C6 179.7(3) . . . . ?
N1 C1 C2 C3 1.0(5) . . . . ?
N7 C31 C32 C33 -0.6(6) . . . . ?
N7 C35 C39 N8 2.8(5) . . . . ?
N7 C35 C39 C38 -176.9(3) . . . . ?
N7 C35 C34 C33 -1.0(6) . . . . ?
N7 C35 C34 C36 179.0(4) . . . . ?
N5 N6 C25 C26 42.7(4) . . . . ?
N5 N6 C25 C30 -139.9(3) . . . . ?
N5 C24 C23 C22 156.3(4) . . . . ?
N2 N3 C10 C15 -148.9(3) . . . . ?
N2 N3 C10 C11 35.0(5) . . . . ?
N2 C9 C8 C7 154.1(3) . . . . ?
N4 C20 C24 N5 -1.9(4) . . . . ?
N4 C20 C24 C23 178.7(3) . . . . ?
N4 C20 C19 C21 179.3(4) . . . . ?
N4 C20 C19 C18 0.0(6) . . . . ?
N4 C16 C17 C18 -1.3(7) . . . . ?
N8 N9 C40 C41 29.2(5) . . . . ?
N8 N9 C40 C45 -154.0(3) . . . . ?
N8 C39 C38 C37 156.6(6) . . . . ?
N3 N2 C9 C5 -178.4(2) . . . . ?
N3 N2 C9 C8 -0.4(4) . . . . ?
N3 C10 C15 C14 -175.5(3) . . . . ?
N3 C10 C11 C12 176.8(3) . . . . ?
N6 N5 C24 C20 178.2(3) . . . . ?
N6 N5 C24 C23 -2.5(5) . . . . ?
N6 C25 C26 C27 178.1(3) . . . . ?
N6 C25 C30 C29 -177.1(3) . . . . ?
N9 N8 C39 C35 -178.1(3) . . . . ?
N9 N8 C39 C38 1.6(5) . . . . ?
N9 C40 C41 C42 177.3(3) . . . . ?
N9 C40 C45 C44 -177.0(4) . . . . ?
C5 N1 C1 C2 0.6(5) . . . . ?
C5 C9 C8 C7 -28.0(4) . . . . ?
C5 C4 C3 C2 0.3(5) . . . . ?
C5 C4 C6 C7 25.4(5) . . . . ?
C9 N2 N3 C10 -101.7(3) . . . . ?
C9 C5 C4 C3 -176.2(3) . . . . ?
C9 C5 C4 C6 2.1(5) . . . . ?
C9 C8 C7 C6 54.8(4) . . . . ?
C25 C26 C27 C28 -1.1(6) . . . . ?
C25 C30 C29 C28 -1.1(6) . . . . ?
C1 N1 C5 C9 175.9(3) . . . . ?
C1 N1 C5 C4 -1.8(5) . . . . ?
C1 C2 C3 C4 -1.4(6) . . . . ?
C4 C5 C9 N2 177.5(3) . . . . ?
C4 C5 C9 C8 -0.7(5) . . . . ?
C40 C41 C42 C43 -0.3(6) . . . . ?
C40 C45 C44 C43 -0.8(7) . . . . ?
C20 N4 C16 C17 -0.4(5) . . . . ?
C20 C24 C23 C22 -24.4(5) . . . . ?
C20 C19 C21 C22 27.7(5) . . . . ?
C20 C19 C18 C17 -1.7(7) . . . . ?
C31 N7 C35 C39 179.3(3) . . . . ?
C31 N7 C35 C34 0.4(5) . . . . ?
C31 C32 C33 C34 0.0(7) . . . . ?
C24 N5 N6 C25 -102.6(3) . . . . ?
C24 C20 C19 C21 1.8(6) . . . . ?
C24 C20 C19 C18 -177.6(4) . . . . ?
C24 C23 C22 C21 53.8(5) . . . . ?
C10 C15 C14 C13 -1.7(6) . . . . ?
C10 C11 C12 C13 -1.3(6) . . . . ?
C35 N7 C31 C32 0.4(5) . . . . ?
C35 C39 C38 C37 -23.7(7) . . . . ?
C35 C34 C33 C32 0.7(7) . . . . ?
C35 C34 C36 C37 20.3(8) . . . . ?
C8 C7 C6 C4 -54.0(4) . . . . ?
C26 C25 C30 C29 0.4(5) . . . . ?
C26 C27 C28 C29 0.5(6) . . . . ?
C16 N4 C20 C24 178.9(3) . . . . ?
C16 N4 C20 C19 1.1(5) . . . . ?
C16 C17 C18 C19 2.4(7) . . . . ?
C39 N8 N9 C40 -96.4(4) . . . . ?
C39 C35 C34 C33 -179.7(4) . . . . ?
C39 C35 C34 C36 0.2(6) . . . . ?
C39 C38 C37 C36 45.4(10) . . . . ?
C41 C40 C45 C44 -0.1(6) . . . . ?
C41 C42 C43 C44 -0.6(7) . . . . ?
C19 C20 C24 N5 175.8(3) . . . . ?
C19 C20 C24 C23 -3.5(5) . . . . ?
C23 C22 C21 C19 -55.4(5) . . . . ?
C34 C35 C39 N8 -178.3(4) . . . . ?
C34 C35 C39 C38 2.0(6) . . . . ?
C34 C36 C37 C38 -44.2(11) . . . . ?
C30 C25 C26 C27 0.6(5) . . . . ?
C30 C29 C28 C27 0.6(7) . . . . ?
C3 C4 C6 C7 -156.3(3) . . . . ?
C6 C4 C3 C2 -178.0(3) . . . . ?
C45 C40 C41 C42 0.7(5) . . . . ?
C45 C44 C43 C42 1.2(7) . . . . ?
C15 C10 C11 C12 0.8(6) . . . . ?
C11 C10 C15 C14 0.7(6) . . . . ?
C11 C12 C13 C14 0.3(7) . . . . ?
C12 C13 C14 C15 1.2(7) . . . . ?
C21 C19 C18 C17 178.9(4) . . . . ?
C18 C19 C21 C22 -152.9(4) . . . . ?
C33 C34 C36 C37 -159.8(7) . . . . ?
C36 C34 C33 C32 -179.2(5) . . . . ?
